data_1528563
loop_
_publ_author_name
'Hebecker, C.'

_publ_section_title
;
 Zur Kristallstruktur von Indium- und Thalliumtrifluorid
;
_journal_name_full Naturwissenschaften
_journal_page_first 104
_journal_page_last 104
_journal_volume 53
_journal_year 1966
_chemical_formula_sum 'F3 Tl'
_chemical_name_systematic 'Tl F3'
_space_group_IT_number 62
_symmetry_space_group_name_Hall '-P 2ac 2n'
_symmetry_space_group_name_H-M 'P n m a'
_cell_angle_alpha 90
_cell_angle_beta 90
_cell_angle_gamma 90
_cell_formula_units_Z 4
_cell_length_a 5.81
_cell_length_b 6.97
_cell_length_c 4.84
_cell_volume 195.999
_citation_journal_id_ASTM NATWAY
_cod_data_source_file Hebecker_NATWAY_1966_1786.cif
_cod_data_source_block F3Tl1
_cod_original_cell_volume 195.9992
_cod_original_formula_sum 'F3 Tl1'
_cod_database_code 1528563

loop_
_symmetry_equiv_pos_as_xyz
x,y,z
-x+1/2,-y,z+1/2
x+1/2,-y+1/2,-z+1/2
-x,y+1/2,-z
-x,-y,-z
x-1/2,y,-z-1/2
-x-1/2,y-1/2,z-1/2
x,-y-1/2,z

loop_
_atom_site_label
_atom_site_type_symbol
_atom_site_fract_x
_atom_site_fract_y
_atom_site_fract_z
_atom_site_occupancy
_atom_site_U_iso_or_equiv
Tl1 Tl+3 0.353 0.25 0.038 1 0.0
F2 F-1 0.165 0.06 0.363 1 0.0
F1 F-1 0.528 0.25 0.601 1 0.0
